data_7042287
loop_
_publ_author_name
'Oyarzabal, Itziar'
'Rodr\'iguez-Di\'eguez, Antonio'
'Barqu\'in, Montserrat'
'Seco, Jos\'e M'
'Colacio, Enrique'

_publ_section_title
;
 The effect of the disposition of coordinated oxygen atoms on the
 magnitude of the energy barrier for magnetization reversal in a family of
 linear trinuclear Zn-Dy-Zn complexes with a square-antiprism DyO8
 coordination sphere.
;
_journal_issue 13
_journal_name_full 'Dalton transactions (Cambridge, England : 2003)'
_journal_page_first 4278
_journal_page_last 4286
_journal_paper_doi 10.1039/c7dt00138j
_journal_volume 46
_journal_year 2017
_chemical_formula_sum 'C41 H44 Br4 Cl2 Dy N5 O12 Zn2'
_chemical_formula_weight 1482.59
_chemical_name_systematic
;
 ?
;
_space_group_crystal_system triclinic
_space_group_IT_number 2
_space_group_name_Hall '-P 1'
_space_group_name_H-M_alt 'P -1'
_symmetry_space_group_name_Hall '-P 1'
_symmetry_space_group_name_H-M 'P -1'
_atom_sites_solution_hydrogens geom
_audit_creation_method SHELXL-2014
_audit_update_record
;
2016-12-22 deposited with the CCDC.
2017-02-28 downloaded from the CCDC.
;
_cell_angle_alpha 98.179(3)
_cell_angle_beta 94.615(3)
_cell_angle_gamma 91.774(3)
_cell_formula_units_Z 2
_cell_length_a 11.820(2)
_cell_length_b 12.875(2)
_cell_length_c 15.948(3)
_cell_measurement_reflns_used 48327
_cell_measurement_temperature 100(2)
_cell_measurement_theta_max 28.72
_cell_measurement_theta_min 2.50
_cell_volume 2392.3(7)
_computing_cell_refinement 'Bruker Apex II'
_computing_data_collection 'Bruker ApexII'
_computing_data_reduction 'Bruker Apex II'
_computing_structure_refinement 'SHELXL-2014 (Sheldrick, 2014)'
_diffrn_ambient_temperature 100(2)
_diffrn_measured_fraction_theta_full 0.996
_diffrn_measured_fraction_theta_max 0.912
_diffrn_measurement_device_type 'Bruker Axs APEX automatic diffractometer'
_diffrn_radiation_type MoK\a
_diffrn_radiation_wavelength 0.71069
_diffrn_reflns_av_R_equivalents 0.0442
_diffrn_reflns_av_unetI/netI 0.0539
_diffrn_reflns_Laue_measured_fraction_full 0.996
_diffrn_reflns_Laue_measured_fraction_max 0.912
_diffrn_reflns_limit_h_max 15
_diffrn_reflns_limit_h_min -15
_diffrn_reflns_limit_k_max 16
_diffrn_reflns_limit_k_min -17
_diffrn_reflns_limit_l_max 20
_diffrn_reflns_limit_l_min -20
_diffrn_reflns_number 28060
_diffrn_reflns_point_group_measured_fraction_full 0.996
_diffrn_reflns_point_group_measured_fraction_max 0.912
_diffrn_reflns_theta_full 25.000
_diffrn_reflns_theta_max 28.220
_diffrn_reflns_theta_min 1.295
_diffrn_source 'fine-focus sealed tube'
_exptl_absorpt_coefficient_mu 6.058
_exptl_absorpt_correction_T_max 0.746
_exptl_absorpt_correction_T_min 0.702
_exptl_absorpt_correction_type empirical
_exptl_absorpt_process_details 'Bruker SADABS (Bruker, 1999)'
_exptl_crystal_colour yellow
_exptl_crystal_density_diffrn 2.058
_exptl_crystal_description prismatic
_exptl_crystal_F_000 1442
_exptl_crystal_size_max 0.22
_exptl_crystal_size_mid 0.18
_exptl_crystal_size_min 0.12
_refine_diff_density_max 1.599
_refine_diff_density_min -0.735
_refine_diff_density_rms 0.142
_refine_ls_extinction_method none
_refine_ls_goodness_of_fit_ref 1.009
_refine_ls_hydrogen_treatment constr
_refine_ls_matrix_type full
_refine_ls_number_parameters 610
_refine_ls_number_reflns 10772
_refine_ls_number_restraints 0
_refine_ls_restrained_S_all 1.009
_refine_ls_R_factor_all 0.0444
_refine_ls_R_factor_gt 0.0352
_refine_ls_shift/su_max 0.001
_refine_ls_shift/su_mean 0.000
_refine_ls_structure_factor_coef Fsqd
_refine_ls_weighting_details 'w=1/[\s^2^(Fo^2^)+(0.0310P)^2^+2.9292P] where P=(Fo^2^+2Fc^2^)/3'
_refine_ls_weighting_scheme calc
_refine_ls_wR_factor_gt 0.0785
_refine_ls_wR_factor_ref 0.0832
_reflns_Friedel_coverage 0.000
_reflns_number_gt 9031
_reflns_number_total 10772
_reflns_threshold_expression 'I > 2\s(I)'
_cod_data_source_file c7dt00138j2.cif
_cod_data_source_block Compound1
_cod_depositor_comments
;
The following automatic conversions were performed:

'_exptl_absorpt_correction_type' value 'Empirical' changed to
'empirical' according to
/home/data/users/saulius/crontab/automatic-downloads/rss-feeds/RSC/lib/dictionaries/cif_core.dic
dictionary named 'cif_core.dic' version 2.4.2 from 2011-04-26.

Automatic conversion script
Id: cif_fix_values 4973 2017-02-22 13:04:09Z antanas 

 Adding full bibliography for 7042287--7042292.cif.
;
_cod_original_cell_volume 2392.2(7)
_cod_database_code 7042287
_shelx_space_group_comment
;
The symmetry employed for this shelxl refinement is uniquely defined
by the following loop, which should always be used as a source of
symmetry information in preference to the above space-group names.
They are only intended as comments.
;
_shelxl_version_number 2014-3

loop_
_space_group_symop_operation_xyz
'x, y, z'
'-x, -y, -z'

loop_
_atom_site_label
_atom_site_type_symbol
_atom_site_fract_x
_atom_site_fract_y
_atom_site_fract_z
_atom_site_U_iso_or_equiv
_atom_site_adp_type
_atom_site_occupancy
_atom_site_site_symmetry_order
_atom_site_calc_flag
_atom_site_refinement_flags_posn
_atom_site_refinement_flags_adp
Dy1 Dy 0.88032(2) 0.13111(2) 0.23855(2) 0.01492(6) Uani 1 1 d . .
Zn1 Zn 0.80958(4) 0.28987(4) 0.42650(3) 0.01484(10) Uani 1 1 d . .
Zn2 Zn 0.69712(4) 0.20110(4) 0.07124(3) 0.01602(10) Uani 1 1 d . .
Cl1A Cl 0.95839(9) 0.28631(8) 0.51960(7) 0.0220(2) Uani 1 1 d . .
Cl1B Cl 0.67813(10) 0.05001(9) -0.01595(7) 0.0291(3) Uani 1 1 d . .
Br1A Br 0.71407(4) -0.19843(3) 0.58595(3) 0.02109(10) Uani 1 1 d . .
Br2A Br 1.06840(4) 0.71798(3) 0.25090(3) 0.02638(11) Uani 1 1 d . .
Br1B Br 0.24771(4) -0.04833(4) 0.25258(3) 0.02455(10) Uani 1 1 d . .
Br2B Br 1.22021(4) 0.31600(3) -0.11504(3) 0.02156(10) Uani 1 1 d . .
C1A C 0.9622(4) -0.0288(3) 0.3765(3) 0.0208(9) Uani 1 1 d . .
H1A H 1.0130 -0.0784 0.3908 0.025 Uiso 1 1 calc R U
C2A C 0.8595(3) -0.0208(3) 0.4213(3) 0.0176(8) Uani 1 1 d . .
C3A C 0.7828(3) 0.0605(3) 0.4132(2) 0.0161(8) Uani 1 1 d . .
C4A C 0.6874(3) 0.0650(3) 0.4630(3) 0.0187(9) Uani 1 1 d . .
C5A C 0.6707(3) -0.0089(3) 0.5159(3) 0.0174(8) Uani 1 1 d . .
H5A H 0.6095 -0.0047 0.5492 0.021 Uiso 1 1 calc R U
C6A C 0.7462(4) -0.0906(3) 0.5193(3) 0.0186(9) Uani 1 1 d . .
C7A C 0.8395(3) -0.0957(3) 0.4749(3) 0.0181(9) Uani 1 1 d . .
H7A H 0.8901 -0.1488 0.4799 0.022 Uiso 1 1 calc R U
C8A C 0.6061(3) 0.1511(3) 0.4531(3) 0.0191(9) Uani 1 1 d . .
H8A1 H 0.5784 0.1460 0.3937 0.023 Uiso 1 1 calc R U
H8A2 H 0.5414 0.1406 0.4852 0.023 Uiso 1 1 calc R U
C9A C 0.6798(4) 0.2730(3) 0.5763(3) 0.0228(9) Uani 1 1 d . .
H9A1 H 0.6090 0.2774 0.6019 0.034 Uiso 1 1 calc R U
H9A2 H 0.7248 0.3368 0.5946 0.034 Uiso 1 1 calc R U
H9A3 H 0.7201 0.2147 0.5932 0.034 Uiso 1 1 calc R U
C10A C 0.5805(3) 0.3371(3) 0.4537(3) 0.0198(9) Uani 1 1 d . .
H10A H 0.5118 0.3365 0.4831 0.024 Uiso 1 1 calc R U
H10B H 0.5592 0.3192 0.3932 0.024 Uiso 1 1 calc R U
C11A C 0.6373(3) 0.4461(3) 0.4714(3) 0.0204(9) Uani 1 1 d . .
H11A H 0.5898 0.4947 0.4452 0.024 Uiso 1 1 calc R U
H11B H 0.6456 0.4693 0.5322 0.024 Uiso 1 1 calc R U
C12A C 0.8287(4) 0.5229(3) 0.4956(3) 0.0239(10) Uani 1 1 d . .
H12A H 0.7981 0.5914 0.4998 0.036 Uiso 1 1 calc R U
H12B H 0.9018 0.5249 0.4735 0.036 Uiso 1 1 calc R U
H12C H 0.8365 0.5013 0.5509 0.036 Uiso 1 1 calc R U
C13A C 0.7414(4) 0.4802(3) 0.3512(3) 0.0199(9) Uani 1 1 d . .
H13A H 0.7097 0.5491 0.3551 0.024 Uiso 1 1 calc R U
H13B H 0.6894 0.4315 0.3135 0.024 Uiso 1 1 calc R U
C14A C 0.8538(3) 0.4841(3) 0.3136(2) 0.0170(8) Uani 1 1 d . .
C15A C 0.9133(3) 0.3917(3) 0.2950(2) 0.0171(8) Uani 1 1 d . .
C16A C 1.0210(3) 0.3986(3) 0.2644(3) 0.0179(9) Uani 1 1 d . .
C17A C 1.0684(4) 0.4967(3) 0.2518(3) 0.0221(9) Uani 1 1 d . .
H17A H 1.1405 0.5013 0.2329 0.027 Uiso 1 1 calc R U
C18A C 1.0073(4) 0.5848(3) 0.2677(3) 0.0208(9) Uani 1 1 d . .
C19A C 0.9015(3) 0.5792(3) 0.2995(3) 0.0185(9) Uani 1 1 d . .
H19A H 0.8621 0.6402 0.3115 0.022 Uiso 1 1 calc R U
C20A C 1.0928(4) 0.3094(4) 0.2512(3) 0.0227(10) Uani 1 1 d . .
H20A H 1.1679 0.3238 0.2416 0.027 Uiso 1 1 calc R U
N1A N 0.6575(3) 0.2579(3) 0.4822(2) 0.0159(7) Uani 1 1 d . .
N2A N 0.7509(3) 0.4469(3) 0.4376(2) 0.0169(7) Uani 1 1 d . .
O1A O 0.9887(2) 0.0233(2) 0.32169(18) 0.0218(6) Uani 1 1 d . .
O2A O 0.7960(2) 0.1317(2) 0.36295(17) 0.0154(6) Uani 1 1 d . .
O3A O 0.8662(2) 0.3004(2) 0.30866(17) 0.0157(6) Uani 1 1 d . .
O4A O 1.0646(2) 0.2168(2) 0.25126(18) 0.0205(6) Uani 1 1 d . .
C1B C 0.6866(4) -0.0669(3) 0.2115(3) 0.0227(9) Uani 1 1 d . .
H1B H 0.6710 -0.1387 0.2085 0.027 Uiso 1 1 calc R U
C2B C 0.5904(3) -0.0007(3) 0.2177(3) 0.0189(9) Uani 1 1 d . .
C3B C 0.5984(3) 0.1053(3) 0.2040(2) 0.0176(8) Uani 1 1 d . .
C4B C 0.4969(3) 0.1616(3) 0.2016(3) 0.0186(9) Uani 1 1 d . .
C5B C 0.3953(4) 0.1147(3) 0.2169(3) 0.0205(9) Uani 1 1 d . .
H5B H 0.3296 0.1526 0.2165 0.025 Uiso 1 1 calc R U
C6B C 0.3903(4) 0.0114(3) 0.2328(3) 0.0202(9) Uani 1 1 d . .
C7B C 0.4847(4) -0.0468(3) 0.2314(3) 0.0197(9) Uani 1 1 d . .
H7B H 0.4795 -0.1169 0.2394 0.024 Uiso 1 1 calc R U
C8B C 0.5061(4) 0.2719(3) 0.1827(3) 0.0212(9) Uani 1 1 d . .
H8B1 H 0.4330 0.3036 0.1877 0.025 Uiso 1 1 calc R U
H8B2 H 0.5607 0.3124 0.2243 0.025 Uiso 1 1 calc R U
C9B C 0.4484(4) 0.2325(5) 0.0339(3) 0.0404(14) Uani 1 1 d . .
H9B1 H 0.4367 0.1590 0.0368 0.061 Uiso 1 1 calc R U
H9B2 H 0.4667 0.2416 -0.0222 0.061 Uiso 1 1 calc R U
H9B3 H 0.3803 0.2681 0.0465 0.061 Uiso 1 1 calc R U
C10B C 0.5730(5) 0.3901(4) 0.0904(4) 0.0402(13) Uani 1 1 d . .
H10C H 0.5049 0.4302 0.0916 0.048 Uiso 1 1 calc R U
H10D H 0.6243 0.4188 0.1393 0.048 Uiso 1 1 calc R U
C11B C 0.6271(4) 0.4006(4) 0.0129(4) 0.0427(14) Uani 1 1 d . .
H11C H 0.6540 0.4729 0.0147 0.051 Uiso 1 1 calc R U
H11D H 0.5716 0.3835 -0.0357 0.051 Uiso 1 1 calc R U
C12B C 0.7248(4) 0.2915(4) -0.0913(3) 0.0362(12) Uani 1 1 d . .
H12D H 0.6521 0.2589 -0.1125 0.054 Uiso 1 1 calc R U
H12E H 0.7826 0.2413 -0.1000 0.054 Uiso 1 1 calc R U
H12F H 0.7402 0.3496 -0.1209 0.054 Uiso 1 1 calc R U
C13B C 0.8342(4) 0.3891(3) 0.0347(3) 0.0257(10) Uani 1 1 d . .
H13C H 0.8321 0.4151 0.0946 0.031 Uiso 1 1 calc R U
H13D H 0.8429 0.4492 0.0049 0.031 Uiso 1 1 calc R U
C14B C 0.9352(3) 0.3213(3) 0.0228(3) 0.0180(9) Uani 1 1 d . .
C15B C 0.9459(3) 0.2333(3) 0.0659(3) 0.0178(9) Uani 1 1 d . .
C16B C 1.0382(3) 0.1667(3) 0.0507(3) 0.0180(9) Uani 1 1 d . .
C17B C 1.1189(4) 0.1920(3) -0.0044(3) 0.0206(9) Uani 1 1 d . .
H17B H 1.1790 0.1483 -0.0151 0.025 Uiso 1 1 calc R U
C18B C 1.1092(3) 0.2802(3) -0.0422(2) 0.0177(8) Uani 1 1 d . .
C19B C 1.0172(4) 0.3438(3) -0.0305(3) 0.0205(9) Uani 1 1 d . .
H19B H 1.0103 0.4020 -0.0587 0.025 Uiso 1 1 calc R U
C20B C 1.0504(4) 0.0693(3) 0.0861(3) 0.0198(9) Uani 1 1 d . .
H20B H 1.1089 0.0272 0.0681 0.024 Uiso 1 1 calc R U
N1B N 0.5420(3) 0.2762(3) 0.0959(3) 0.0259(9) Uani 1 1 d . .
N2B N 0.7243(3) 0.3305(3) 0.0022(3) 0.0280(9) Uani 1 1 d . .
O1B O 0.7871(2) -0.0390(2) 0.20993(19) 0.0218(6) Uani 1 1 d . .
O2B O 0.6947(2) 0.1521(2) 0.19039(17) 0.0164(6) Uani 1 1 d . .
O3B O 0.8688(2) 0.2142(2) 0.11867(17) 0.0166(6) Uani 1 1 d . .
O4B O 0.9907(2) 0.0370(2) 0.13774(17) 0.0189(6) Uani 1 1 d . .
N1C N 0.3898(3) 0.4848(3) 0.2798(3) 0.0262(9) Uani 1 1 d . .
O1C O 0.3454(3) 0.4202(3) 0.3196(2) 0.0358(8) Uani 1 1 d . .
O2C O 0.3498(3) 0.4978(3) 0.2076(2) 0.0395(9) Uani 1 1 d . .
O3C O 0.4769(3) 0.5370(3) 0.3139(3) 0.0418(9) Uani 1 1 d . .
C1M C 0.6250(5) 0.7534(4) 0.3404(3) 0.0353(12) Uani 1 1 d . .
H1M1 H 0.7043 0.7706 0.3389 0.053 Uiso 1 1 calc R U
H1M2 H 0.6156 0.7052 0.3802 0.053 Uiso 1 1 calc R U
H1M3 H 0.5859 0.8162 0.3574 0.053 Uiso 1 1 calc R U
O1M O 0.5787(4) 0.7058(3) 0.2574(2) 0.0501(10) Uani 1 1 d . .
H1M H 0.5436 0.6510 0.2611 0.075 Uiso 1 1 calc R U

loop_
_atom_site_aniso_label
_atom_site_aniso_U_11
_atom_site_aniso_U_22
_atom_site_aniso_U_33
_atom_site_aniso_U_23
_atom_site_aniso_U_13
_atom_site_aniso_U_12
Dy1 0.01468(10) 0.01621(10) 0.01368(10) 0.00085(7) 0.00202(7) 0.00175(7)
Zn1 0.0140(2) 0.0155(2) 0.0148(2) 0.00119(18) 0.00202(18) 0.00133(18)
Zn2 0.0161(2) 0.0166(2) 0.0152(2) 0.00134(19) 0.00165(19) 0.00172(18)
Cl1A 0.0188(5) 0.0230(5) 0.0228(5) 0.0006(4) -0.0032(4) 0.0034(4)
Cl1B 0.0399(7) 0.0217(6) 0.0227(6) -0.0054(4) -0.0020(5) 0.0063(5)
Br1A 0.0257(2) 0.0183(2) 0.0209(2) 0.00664(17) 0.00409(17) 0.00288(17)
Br2A 0.0336(3) 0.0235(2) 0.0218(2) 0.00410(18) 0.00407(19) -0.01044(19)
Br1B 0.0199(2) 0.0283(2) 0.0248(2) 0.00105(18) 0.00579(18) -0.00647(18)
Br2B 0.0191(2) 0.0245(2) 0.0229(2) 0.00566(17) 0.00759(17) 0.00280(17)
C1A 0.020(2) 0.023(2) 0.020(2) 0.0023(18) 0.0018(17) 0.0027(17)
C2A 0.018(2) 0.014(2) 0.019(2) -0.0008(16) 0.0006(17) 0.0016(16)
C3A 0.016(2) 0.019(2) 0.0116(19) -0.0015(16) -0.0016(16) -0.0026(16)
C4A 0.016(2) 0.019(2) 0.020(2) 0.0006(17) -0.0011(17) 0.0023(16)
C5A 0.018(2) 0.018(2) 0.015(2) -0.0008(16) 0.0038(16) -0.0005(16)
C6A 0.022(2) 0.019(2) 0.015(2) 0.0041(16) -0.0012(17) -0.0008(17)
C7A 0.019(2) 0.016(2) 0.019(2) 0.0016(16) -0.0007(17) 0.0083(16)
C8A 0.016(2) 0.019(2) 0.023(2) 0.0046(17) 0.0045(17) 0.0019(16)
C9A 0.024(2) 0.022(2) 0.024(2) 0.0058(18) 0.0038(19) 0.0043(18)
C10A 0.017(2) 0.021(2) 0.022(2) 0.0058(18) 0.0023(17) 0.0044(17)
C11A 0.020(2) 0.016(2) 0.027(2) 0.0049(18) 0.0078(18) 0.0019(17)
C12A 0.027(2) 0.021(2) 0.023(2) 0.0002(18) 0.0040(19) 0.0020(18)
C13A 0.020(2) 0.018(2) 0.023(2) 0.0065(17) 0.0018(18) 0.0014(17)
C14A 0.018(2) 0.018(2) 0.015(2) 0.0024(16) 0.0019(16) 0.0015(16)
C15A 0.020(2) 0.019(2) 0.0125(19) 0.0026(16) 0.0003(16) -0.0005(16)
C16A 0.016(2) 0.022(2) 0.015(2) 0.0008(17) -0.0001(16) -0.0036(16)
C17A 0.020(2) 0.029(2) 0.017(2) 0.0003(18) 0.0048(17) -0.0038(18)
C18A 0.024(2) 0.022(2) 0.016(2) 0.0026(17) 0.0021(17) -0.0068(18)
C19A 0.020(2) 0.019(2) 0.016(2) 0.0009(16) 0.0001(17) 0.0003(17)
C20A 0.013(2) 0.036(3) 0.017(2) -0.0038(19) 0.0012(17) -0.0055(18)
N1A 0.0164(17) 0.0131(17) 0.0187(18) 0.0033(14) 0.0028(14) 0.0017(13)
N2A 0.0184(18) 0.0159(17) 0.0169(18) 0.0019(14) 0.0046(14) 0.0013(14)
O1A 0.0193(15) 0.0262(17) 0.0210(16) 0.0055(13) 0.0033(12) 0.0057(12)
O2A 0.0190(14) 0.0144(14) 0.0129(14) 0.0021(11) 0.0013(11) 0.0007(11)
O3A 0.0171(14) 0.0144(14) 0.0157(14) 0.0006(11) 0.0050(11) 0.0000(11)
O4A 0.0178(15) 0.0215(16) 0.0203(16) -0.0017(12) 0.0002(12) -0.0002(12)
C1B 0.023(2) 0.018(2) 0.026(2) -0.0017(18) 0.0032(19) 0.0002(17)
C2B 0.018(2) 0.019(2) 0.018(2) -0.0020(17) -0.0001(17) 0.0006(16)
C3B 0.020(2) 0.021(2) 0.0102(19) -0.0034(16) 0.0013(16) -0.0010(17)
C4B 0.019(2) 0.021(2) 0.014(2) 0.0005(16) 0.0017(16) -0.0006(17)
C5B 0.016(2) 0.026(2) 0.018(2) -0.0009(18) 0.0006(17) 0.0017(17)
C6B 0.019(2) 0.024(2) 0.017(2) 0.0009(17) 0.0037(17) -0.0044(17)
C7B 0.022(2) 0.016(2) 0.021(2) 0.0001(17) 0.0037(18) 0.0003(17)
C8B 0.015(2) 0.019(2) 0.029(2) 0.0029(18) 0.0079(18) 0.0010(16)
C9B 0.023(3) 0.074(4) 0.028(3) 0.022(3) 0.002(2) 0.005(3)
C10B 0.048(3) 0.029(3) 0.050(3) 0.016(2) 0.022(3) 0.016(2)
C11B 0.026(3) 0.031(3) 0.078(4) 0.022(3) 0.014(3) 0.011(2)
C12B 0.028(3) 0.052(3) 0.032(3) 0.022(3) -0.002(2) -0.007(2)
C13B 0.025(2) 0.018(2) 0.038(3) 0.011(2) 0.014(2) 0.0029(18)
C14B 0.018(2) 0.015(2) 0.020(2) 0.0021(16) 0.0017(17) 0.0019(16)
C15B 0.014(2) 0.022(2) 0.016(2) -0.0011(16) 0.0005(16) -0.0046(16)
C16B 0.018(2) 0.020(2) 0.016(2) 0.0016(16) 0.0028(16) 0.0007(16)
C17B 0.016(2) 0.024(2) 0.021(2) 0.0006(18) 0.0040(17) 0.0026(17)
C18B 0.018(2) 0.024(2) 0.0113(19) 0.0006(16) 0.0035(16) 0.0002(17)
C19B 0.023(2) 0.019(2) 0.020(2) 0.0031(17) 0.0021(18) 0.0006(17)
C20B 0.019(2) 0.022(2) 0.017(2) -0.0023(17) 0.0006(17) 0.0034(17)
N1B 0.0157(18) 0.029(2) 0.037(2) 0.0152(18) 0.0053(16) 0.0055(15)
N2B 0.0151(18) 0.024(2) 0.049(3) 0.0125(18) 0.0095(17) 0.0051(15)
O1B 0.0207(16) 0.0171(15) 0.0266(17) -0.0013(12) 0.0040(13) 0.0020(12)
O2B 0.0117(14) 0.0198(15) 0.0172(14) 0.0028(12) 0.0000(11) -0.0021(11)
O3B 0.0142(14) 0.0199(15) 0.0165(14) 0.0029(12) 0.0037(11) 0.0026(11)
O4B 0.0212(15) 0.0194(15) 0.0161(14) 0.0011(12) 0.0031(12) 0.0037(12)
N1C 0.0187(19) 0.029(2) 0.029(2) -0.0011(17) 0.0020(17) 0.0047(16)
O1C 0.0315(19) 0.040(2) 0.035(2) 0.0048(16) 0.0064(16) -0.0140(16)
O2C 0.034(2) 0.055(2) 0.032(2) 0.0121(18) 0.0039(16) 0.0139(17)
O3C 0.030(2) 0.036(2) 0.058(3) 0.0117(18) -0.0071(18) -0.0120(16)
C1M 0.042(3) 0.026(3) 0.037(3) 0.005(2) -0.001(2) 0.001(2)
O1M 0.063(3) 0.044(2) 0.043(2) 0.0068(19) 0.006(2) -0.015(2)

loop_
_atom_type_symbol
_atom_type_description
_atom_type_scat_dispersion_real
_atom_type_scat_dispersion_imag
_atom_type_scat_source
C C 0.0033 0.0016 'International Tables Vol C Tables 4.2.6.8 and 6.1.1.4'
H H 0.0000 0.0000 'International Tables Vol C Tables 4.2.6.8 and 6.1.1.4'
N N 0.0061 0.0033 'International Tables Vol C Tables 4.2.6.8 and 6.1.1.4'
O O 0.0106 0.0060 'International Tables Vol C Tables 4.2.6.8 and 6.1.1.4'
Cl Cl 0.1484 0.1585 'International Tables Vol C Tables 4.2.6.8 and 6.1.1.4'
Zn Zn 0.2839 1.4301 'International Tables Vol C Tables 4.2.6.8 and 6.1.1.4'
Br Br -0.2901 2.4595 'International Tables Vol C Tables 4.2.6.8 and 6.1.1.4'
Dy Dy -0.1892 4.4098 'International Tables Vol C Tables 4.2.6.8 and 6.1.1.4'

loop_
_geom_angle_atom_site_label_1
_geom_angle_atom_site_label_2
_geom_angle_atom_site_label_3
_geom_angle
O2A Dy1 O2B 80.32(10)
O2A Dy1 O3B 139.74(9)
O2B Dy1 O3B 68.28(9)
O2A Dy1 O3A 68.26(9)
O2B Dy1 O3A 83.23(10)
O3B Dy1 O3A 83.16(9)
O2A Dy1 O4B 146.42(10)
O2B Dy1 O4B 115.15(10)
O3B Dy1 O4B 72.55(9)
O3A Dy1 O4B 139.65(10)
O2A Dy1 O1A 73.02(10)
O2B Dy1 O1A 139.88(10)
O3B Dy1 O1A 146.57(9)
O3A Dy1 O1A 112.72(10)
O4B Dy1 O1A 77.11(10)
O2A Dy1 O1B 80.88(10)
O2B Dy1 O1B 72.38(10)
O3B Dy1 O1B 111.13(10)
O3A Dy1 O1B 143.45(9)
O4B Dy1 O1B 76.50(10)
O1A Dy1 O1B 74.19(10)
O2A Dy1 O4A 115.64(10)
O2B Dy1 O4A 141.29(10)
O3B Dy1 O4A 79.23(10)
O3A Dy1 O4A 72.24(9)
O4B Dy1 O4A 71.90(10)
O1A Dy1 O4A 78.31(10)
O1B Dy1 O4A 141.82(10)
O2A Dy1 Zn2 113.45(7)
O2B Dy1 Zn2 34.35(7)
O3B Dy1 Zn2 34.81(7)
O3A Dy1 Zn2 87.65(7)
O4B Dy1 Zn2 89.99(7)
O1A Dy1 Zn2 159.24(7)
O1B Dy1 Zn2 87.12(7)
O4A Dy1 Zn2 113.38(7)
O2A Dy1 Zn1 35.17(7)
O2B Dy1 Zn1 84.27(7)
O3B Dy1 Zn1 114.32(7)
O3A Dy1 Zn1 33.54(7)
O4B Dy1 Zn1 160.23(7)
O1A Dy1 Zn1 90.43(7)
O1B Dy1 Zn1 115.16(7)
O4A Dy1 Zn1 90.74(7)
Zn2 Dy1 Zn1 105.945(16)
O3A Zn1 N1A 140.00(12)
O3A Zn1 O2A 75.96(10)
N1A Zn1 O2A 87.80(12)
O3A Zn1 N2A 91.80(12)
N1A Zn1 N2A 83.64(12)
O2A Zn1 N2A 149.00(12)
O3A Zn1 Cl1A 108.89(8)
N1A Zn1 Cl1A 110.18(10)
O2A Zn1 Cl1A 102.15(8)
N2A Zn1 Cl1A 108.78(10)
O3A Zn1 Dy1 38.37(7)
N1A Zn1 Dy1 120.59(9)
O2A Zn1 Dy1 38.10(7)
N2A Zn1 Dy1 127.14(9)
Cl1A Zn1 Dy1 105.00(3)
O2B Zn2 O3B 76.47(10)
O2B Zn2 N1B 87.31(13)
O3B Zn2 N1B 138.77(13)
O2B Zn2 N2B 146.42(14)
O3B Zn2 N2B 89.98(13)
N1B Zn2 N2B 83.02(14)
O2B Zn2 Cl1B 102.26(8)
O3B Zn2 Cl1B 105.29(8)
N1B Zn2 Cl1B 115.19(11)
N2B Zn2 Cl1B 110.97(12)
O2B Zn2 Dy1 38.49(7)
O3B Zn2 Dy1 39.01(7)
N1B Zn2 Dy1 121.08(11)
N2B Zn2 Dy1 126.21(11)
Cl1B Zn2 Dy1 100.79(3)
O1A C1A C2A 126.7(4)
C7A C2A C3A 120.5(4)
C7A C2A C1A 117.5(4)
C3A C2A C1A 121.9(4)
O2A C3A C2A 123.2(4)
O2A C3A C4A 118.9(4)
C2A C3A C4A 117.9(4)
C5A C4A C3A 120.3(4)
C5A C4A C8A 122.4(4)
C3A C4A C8A 117.3(4)
C4A C5A C6A 119.9(4)
C7A C6A C5A 121.4(4)
C7A C6A Br1A 119.6(3)
C5A C6A Br1A 119.0(3)
C6A C7A C2A 119.9(4)
N1A C8A C4A 113.5(3)
N1A C10A C11A 111.0(3)
N2A C11A C10A 111.1(3)
N2A C13A C14A 112.7(3)
C19A C14A C15A 119.4(4)
C19A C14A C13A 120.3(4)
C15A C14A C13A 120.3(4)
O3A C15A C16A 122.2(4)
O3A C15A C14A 118.8(4)
C16A C15A C14A 119.0(4)
C15A C16A C17A 120.4(4)
C15A C16A C20A 122.8(4)
C17A C16A C20A 116.6(4)
C18A C17A C16A 119.5(4)
C17A C18A C19A 120.5(4)
C17A C18A Br2A 120.5(3)
C19A C18A Br2A 118.9(3)
C14A C19A C18A 121.1(4)
O4A C20A C16A 126.7(4)
C8A N1A C10A 109.6(3)
C8A N1A C9A 109.1(3)
C10A N1A C9A 111.6(3)
C8A N1A Zn1 114.1(2)
C10A N1A Zn1 102.9(2)
C9A N1A Zn1 109.5(2)
C12A N2A C11A 109.0(3)
C12A N2A C13A 108.9(3)
C11A N2A C13A 109.9(3)
C12A N2A Zn1 112.4(3)
C11A N2A Zn1 108.0(2)
C13A N2A Zn1 108.7(2)
C1A O1A Dy1 131.6(3)
C3A O2A Zn1 114.5(2)
C3A O2A Dy1 133.1(2)
Zn1 O2A Dy1 106.73(11)
C15A O3A Zn1 118.7(2)
C15A O3A Dy1 130.6(2)
Zn1 O3A Dy1 108.08(11)
C20A O4A Dy1 130.5(3)
O1B C1B C2B 127.2(4)
C7B C2B C3B 120.2(4)
C7B C2B C1B 118.0(4)
C3B C2B C1B 121.6(4)
O2B C3B C2B 122.8(4)
O2B C3B C4B 119.2(4)
C2B C3B C4B 118.0(4)
C5B C4B C3B 120.2(4)
C5B C4B C8B 122.6(4)
C3B C4B C8B 117.2(4)
C4B C5B C6B 120.7(4)
C7B C6B C5B 120.8(4)
C7B C6B Br1B 120.7(3)
C5B C6B Br1B 118.4(3)
C6B C7B C2B 120.0(4)
N1B C8B C4B 111.8(3)
C11B C10B N1B 111.5(4)
C10B C11B N2B 111.8(4)
N2B C13B C14B 112.3(4)
C19B C14B C15B 119.6(4)
C19B C14B C13B 121.0(4)
C15B C14B C13B 119.4(4)
O3B C15B C14B 119.1(4)
O3B C15B C16B 122.0(4)
C14B C15B C16B 118.9(4)
C17B C16B C15B 119.6(4)
C17B C16B C20B 117.6(4)
C15B C16B C20B 122.7(4)
C18B C17B C16B 120.2(4)
C17B C18B C19B 120.9(4)
C17B C18B Br2B 120.2(3)
C19B C18B Br2B 118.9(3)
C14B C19B C18B 120.8(4)
O4B C20B C16B 126.4(4)
C9B N1B C8B 108.3(3)
C9B N1B C10B 113.0(4)
C8B N1B C10B 107.3(4)
C9B N1B Zn2 111.6(3)
C8B N1B Zn2 114.3(3)
C10B N1B Zn2 102.3(3)
C11B N2B C13B 110.7(4)
C11B N2B C12B 107.3(4)
C13B N2B C12B 110.0(3)
C11B N2B Zn2 108.0(3)
C13B N2B Zn2 110.4(3)
C12B N2B Zn2 110.4(3)
C1B O1B Dy1 131.1(3)
C3B O2B Zn2 114.9(2)
C3B O2B Dy1 131.9(3)
Zn2 O2B Dy1 107.16(11)
C15B O3B Zn2 118.0(2)
C15B O3B Dy1 131.6(2)
Zn2 O3B Dy1 106.18(11)
C20B O4B Dy1 129.9(3)
O1C N1C O2C 121.4(4)
O1C N1C O3C 118.5(4)
O2C N1C O3C 120.1(4)

loop_
_geom_bond_atom_site_label_1
_geom_bond_atom_site_label_2
_geom_bond_distance
Dy1 O2A 2.290(3)
Dy1 O2B 2.303(3)
Dy1 O3B 2.317(3)
Dy1 O3A 2.321(3)
Dy1 O4B 2.374(3)
Dy1 O1A 2.385(3)
Dy1 O1B 2.388(3)
Dy1 O4A 2.392(3)
Dy1 Zn2 3.5349(6)
Dy1 Zn1 3.5535(7)
Zn1 O3A 2.066(3)
Zn1 N1A 2.123(3)
Zn1 O2A 2.137(3)
Zn1 N2A 2.145(3)
Zn1 Cl1A 2.2146(11)
Zn2 O2B 2.087(3)
Zn2 O3B 2.101(3)
Zn2 N1B 2.138(4)
Zn2 N2B 2.153(4)
Zn2 Cl1B 2.2183(12)
Br1A C6A 1.911(4)
Br2A C18A 1.902(4)
Br1B C6B 1.899(4)
Br2B C18B 1.909(4)
C1A O1A 1.228(5)
C1A C2A 1.457(6)
C2A C7A 1.404(6)
C2A C3A 1.418(6)
C3A O2A 1.314(5)
C3A C4A 1.430(6)
C4A C5A 1.377(6)
C4A C8A 1.505(5)
C5A C6A 1.405(6)
C6A C7A 1.356(6)
C8A N1A 1.482(5)
C9A N1A 1.486(5)
C10A N1A 1.483(5)
C10A C11A 1.515(6)
C11A N2A 1.487(5)
C12A N2A 1.486(5)
C13A N2A 1.497(5)
C13A C14A 1.503(6)
C14A C19A 1.387(6)
C14A C15A 1.409(6)
C15A O3A 1.339(5)
C15A C16A 1.404(6)
C16A C17A 1.413(6)
C16A C20A 1.450(6)
C17A C18A 1.367(6)
C18A C19A 1.391(6)
C20A O4A 1.228(5)
C1B O1B 1.235(5)
C1B C2B 1.443(6)
C2B C7B 1.413(6)
C2B C3B 1.413(6)
C3B O2B 1.319(5)
C3B C4B 1.421(6)
C4B C5B 1.383(6)
C4B C8B 1.495(6)
C5B C6B 1.388(6)
C6B C7B 1.364(6)
C8B N1B 1.489(6)
C9B N1B 1.465(6)
C10B C11B 1.457(7)
C10B N1B 1.516(6)
C11B N2B 1.488(6)
C12B N2B 1.504(6)
C13B N2B 1.498(6)
C13B C14B 1.509(6)
C14B C19B 1.389(6)
C14B C15B 1.411(6)
C15B O3B 1.329(5)
C15B C16B 1.422(6)
C16B C17B 1.409(6)
C16B C20B 1.454(6)
C17B C18B 1.363(6)
C18B C19B 1.390(6)
C20B O4B 1.233(5)
N1C O1C 1.244(5)
N1C O2C 1.245(5)
N1C O3C 1.253(5)
C1M O1M 1.435(6)
